data_7047877
loop_
_publ_author_name
'Papanikolaou, Michael G.'
'Hadjithoma, Sofia'
'Chatzikypraiou, Dimitra S.'
'Papaioannou, Dionysios'
'Drouza, Chryssoula'
'Tsipis, Athanassios C.'
'Miras, Haralampos N.'
'Keramidas, Anastasios D.'
'Kabanos, Themistoklis A.'

_publ_section_title
;
 Investigation of dioxygen activation by copper(ii)-iminate/aminate
 complexes.
;
_journal_issue 45
_journal_name_full 'Dalton transactions (Cambridge, England : 2003)'
_journal_page_first 16242
_journal_page_last 16254
_journal_paper_doi 10.1039/c8dt03137a
_journal_volume 47
_journal_year 2018
_chemical_formula_sum 'C19 H17 Cl Cu N4 O2'
_chemical_formula_weight 432.36
_space_group_crystal_system triclinic
_space_group_IT_number 2
_space_group_name_Hall '-P 1'
_space_group_name_H-M_alt 'P -1'
_symmetry_space_group_name_Hall '-P 1'
_symmetry_space_group_name_H-M 'P -1'
_atom_sites_solution_hydrogens mixed
_audit_creation_method SHELXL-2014
_audit_update_record
;
2018-10-16 deposited with the CCDC.
2018-10-23 downloaded from the CCDC.
;
_cell_angle_alpha 85.996(6)
_cell_angle_beta 73.744(6)
_cell_angle_gamma 75.759(7)
_cell_formula_units_Z 2
_cell_length_a 8.5866(7)
_cell_length_b 8.9466(7)
_cell_length_c 12.3484(8)
_cell_measurement_reflns_used 3037
_cell_measurement_temperature 100(2)
_cell_measurement_theta_max 28.2920
_cell_measurement_theta_min 3.7600
_cell_volume 882.70(12)
_computing_cell_refinement
;
'Fri Apr 15 02:05:46 2016'
;
_computing_data_collection
;
'Fri Apr 15 02:05:46 2016'
;
_computing_data_reduction
;
'Fri Apr 15 02:05:46 2016'
;
_computing_molecular_graphics 'ORTEP-3 v2014.1'
_computing_publication_material 'WinGX v2014.1'
_computing_structure_refinement 'SHELXL-2014 (Sheldrick, 2014)'
_computing_structure_solution 'WinGX v2014.1'
_diffrn_ambient_temperature 100(2)
_diffrn_detector_area_resol_mean 10.4223
_diffrn_measured_fraction_theta_full 0.999
_diffrn_measured_fraction_theta_max 0.871
_diffrn_measurement_device_type 'SuperNova, Dual, Cu at zero, Atlas'
_diffrn_measurement_method '\w scans'
_diffrn_radiation_type MoK\a
_diffrn_radiation_wavelength 0.71073
_diffrn_reflns_av_R_equivalents 0.0524
_diffrn_reflns_av_unetI/netI 0.0725
_diffrn_reflns_Laue_measured_fraction_full 0.999
_diffrn_reflns_Laue_measured_fraction_max 0.871
_diffrn_reflns_limit_h_max 11
_diffrn_reflns_limit_h_min -11
_diffrn_reflns_limit_k_max 11
_diffrn_reflns_limit_k_min -11
_diffrn_reflns_limit_l_max 15
_diffrn_reflns_limit_l_min -16
_diffrn_reflns_number 7159
_diffrn_reflns_point_group_measured_fraction_full 0.999
_diffrn_reflns_point_group_measured_fraction_max 0.871
_diffrn_reflns_theta_full 25.242
_diffrn_reflns_theta_max 28.900
_diffrn_reflns_theta_min 2.909
_diffrn_source 'SuperNova (Mo) X-ray Source'
_exptl_absorpt_coefficient_mu 1.412
_exptl_absorpt_correction_T_max 1.00000
_exptl_absorpt_correction_T_min 0.42361
_exptl_absorpt_correction_type multi-scan
_exptl_absorpt_process_details
;
'Fri Apr 15 02:05:46 2016'
;
_exptl_crystal_colour brown
_exptl_crystal_density_diffrn 1.627
_exptl_crystal_description
;
'Fri Apr 15 02:05:46 2016'
;
_exptl_crystal_F_000 442
_exptl_crystal_size_max 0.382
_exptl_crystal_size_mid 0.178
_exptl_crystal_size_min 0.084
_refine_diff_density_max 1.936
_refine_diff_density_min -1.023
_refine_diff_density_rms 0.134
_refine_ls_extinction_method none
_refine_ls_goodness_of_fit_ref 1.078
_refine_ls_hydrogen_treatment mixed
_refine_ls_matrix_type full
_refine_ls_number_parameters 264
_refine_ls_number_reflns 4054
_refine_ls_number_restraints 7
_refine_ls_restrained_S_all 1.077
_refine_ls_R_factor_all 0.0727
_refine_ls_R_factor_gt 0.0587
_refine_ls_shift/su_max 0.000
_refine_ls_shift/su_mean 0.000
_refine_ls_structure_factor_coef Fsqd
_refine_ls_weighting_details 'w=1/[\s^2^(Fo^2^)+(0.0668P)^2^+2.2927P] where P=(Fo^2^+2Fc^2^)/3'
_refine_ls_weighting_scheme calc
_refine_ls_wR_factor_gt 0.1445
_refine_ls_wR_factor_ref 0.1641
_reflns_Friedel_coverage 0.000
_reflns_number_gt 3377
_reflns_number_total 4054
_reflns_threshold_expression 'I > 2\s(I)'
_cod_data_source_file c8dt03137a2.cif
_cod_data_source_block shelx_CCDC3
_cod_depositor_comments 'Adding full bibliography for 7047874--7047877.cif.'
_cod_database_code 7047877
_shelx_space_group_comment
;
The symmetry employed for this shelxl refinement is uniquely defined
by the following loop, which should always be used as a source of
symmetry information in preference to the above space-group names.
They are only intended as comments.
;
_shelxl_version_number 2014-3

loop_
_space_group_symop_operation_xyz
'x, y, z'
'-x, -y, -z'

loop_
_atom_site_label
_atom_site_type_symbol
_atom_site_fract_x
_atom_site_fract_y
_atom_site_fract_z
_atom_site_U_iso_or_equiv
_atom_site_adp_type
_atom_site_occupancy
_atom_site_site_symmetry_order
_atom_site_calc_flag
_atom_site_refinement_flags_posn
_atom_site_refinement_flags_adp
Cu1 Cu 0.37224(6) 0.51729(5) 0.33340(4) 0.01936(17) Uani 1 1 d . .
Cl1 Cl 0.14142(12) 0.66764(11) 0.25130(8) 0.0221(2) Uani 1 1 d . .
O1 O 0.6039(4) 0.8412(3) 0.3774(3) 0.0255(6) Uani 1 1 d . .
O1W O 0.3508(5) 0.8106(4) 0.0415(3) 0.0326(7) Uani 1 1 d D .
N1 N 0.5611(4) 0.5607(4) 0.2018(3) 0.0205(7) Uani 1 1 d . .
N2 N 0.4264(4) 0.6767(4) 0.4048(3) 0.0224(7) Uani 1 1 d . .
N3 N 0.2425(4) 0.4897(4) 0.4866(3) 0.0214(7) Uani 1 1 d . .
C7 C 0.3334(5) 0.7090(5) 0.5162(3) 0.0177(8) Uani 1 1 d . .
C13 C 0.1864(5) 0.3676(5) 0.5080(4) 0.0236(9) Uani 1 1 d . .
N4 N 0.3274(4) 0.3059(4) 0.3149(3) 0.0246(8) Uani 1 1 d . .
C2 C 0.6240(5) 0.6708(5) 0.2295(4) 0.0222(8) Uani 1 1 d . .
C14 C 0.2311(5) 0.2622(5) 0.4128(4) 0.0247(9) Uani 1 1 d . .
C3 C 0.7545(5) 0.7212(5) 0.1559(4) 0.0248(9) Uani 1 1 d . .
H11 H 0.7969 0.7970 0.1775 0.030 Uiso 1 1 calc R U
C8 C 0.3286(5) 0.8294(5) 0.5844(4) 0.0210(8) Uani 1 1 d . .
H12 H 0.3951 0.8989 0.5569 0.025 Uiso 1 1 calc R U
C11 C 0.1267(5) 0.6231(5) 0.6726(4) 0.0272(10) Uani 1 1 d . .
H13 H 0.0604 0.5541 0.7025 0.033 Uiso 1 1 calc R U
C12 C 0.2290(5) 0.6053(5) 0.5617(4) 0.0212(8) Uani 1 1 d . .
C6 C 0.6238(6) 0.5006(5) 0.0997(4) 0.0260(9) Uani 1 1 d . .
H15 H 0.5790 0.4248 0.0806 0.031 Uiso 1 1 calc R U
C9 C 0.2252(5) 0.8443(5) 0.6922(4) 0.0265(9) Uani 1 1 d . .
H16 H 0.2225 0.9250 0.7368 0.032 Uiso 1 1 calc R U
C15 C 0.1767(5) 0.1247(5) 0.4235(4) 0.0266(9) Uani 1 1 d . .
H17 H 0.1094 0.0978 0.4915 0.032 Uiso 1 1 calc R U
C17 C 0.3261(5) 0.0762(5) 0.2308(4) 0.0273(9) Uani 1 1 d . .
H18 H 0.3620 0.0142 0.1669 0.033 Uiso 1 1 calc R U
C16 C 0.2266(5) 0.0305(5) 0.3297(4) 0.0261(9) Uani 1 1 d . .
H19 H 0.1936 -0.0617 0.3332 0.031 Uiso 1 1 calc R U
C4 C 0.8207(6) 0.6568(6) 0.0498(4) 0.0308(10) Uani 1 1 d . .
H20 H 0.9096 0.6879 -0.0009 0.037 Uiso 1 1 calc R U
C10 C 0.1251(6) 0.7432(5) 0.7368(4) 0.0275(9) Uani 1 1 d . .
H21 H 0.0565 0.7564 0.8102 0.033 Uiso 1 1 calc R U
C1 C 0.5494(5) 0.7407(5) 0.3469(4) 0.0222(8) Uani 1 1 d . .
C18 C 0.3723(5) 0.2149(5) 0.2271(4) 0.0267(9) Uani 1 1 d . .
H23 H 0.4380 0.2447 0.1595 0.032 Uiso 1 1 calc R U
C5 C 0.7537(6) 0.5453(5) 0.0193(4) 0.0298(10) Uani 1 1 d . .
H24 H 0.7943 0.5019 -0.0525 0.036 Uiso 1 1 calc R U
C1W C 0.2130(7) 0.9074(6) 0.0064(5) 0.0396(12) Uani 1 1 d D .
H7 H 0.112(6) 0.344(5) 0.580(4) 0.017(11) Uiso 1 1 d . .
H1W H 0.137(6) 0.839(6) -0.015(5) 0.10(3) Uiso 1 1 d D .
H2W H 0.135(5) 0.989(5) 0.072(3) 0.061(19) Uiso 1 1 d D .
H3W H 0.268(7) 0.969(6) -0.068(3) 0.11(3) Uiso 1 1 d D .
H1A H 0.281(8) 0.786(10) 0.093(5) 0.10(3) Uiso 1 1 d D .

loop_
_atom_site_aniso_label
_atom_site_aniso_U_11
_atom_site_aniso_U_22
_atom_site_aniso_U_33
_atom_site_aniso_U_23
_atom_site_aniso_U_13
_atom_site_aniso_U_12
Cu1 0.0196(3) 0.0185(3) 0.0221(3) -0.00097(19) -0.0066(2) -0.00728(19)
Cl1 0.0194(5) 0.0240(5) 0.0246(5) 0.0020(4) -0.0083(4) -0.0064(4)
O1 0.0296(16) 0.0253(15) 0.0273(16) 0.0008(12) -0.0116(13) -0.0128(13)
O1W 0.0385(19) 0.0319(18) 0.0284(18) 0.0036(14) -0.0102(15) -0.0101(15)
N1 0.0198(16) 0.0203(17) 0.0242(18) 0.0032(13) -0.0097(14) -0.0066(13)
N2 0.0229(17) 0.0234(18) 0.0217(18) -0.0015(14) -0.0068(14) -0.0054(14)
N3 0.0183(16) 0.0227(17) 0.0227(18) 0.0012(14) -0.0060(14) -0.0035(13)
C7 0.0136(17) 0.0218(19) 0.0173(19) 0.0007(15) -0.0067(14) -0.0011(14)
C13 0.0175(18) 0.029(2) 0.024(2) 0.0060(17) -0.0057(16) -0.0075(16)
N4 0.0213(17) 0.0228(18) 0.032(2) 0.0044(15) -0.0119(15) -0.0060(14)
C2 0.0163(18) 0.024(2) 0.021(2) 0.0032(16) -0.0031(15) 0.0018(15)
C14 0.024(2) 0.021(2) 0.033(2) -0.0014(17) -0.0183(18) -0.0005(16)
C3 0.026(2) 0.023(2) 0.029(2) 0.0000(17) -0.0074(18) -0.0125(17)
C8 0.025(2) 0.0197(19) 0.023(2) -0.0013(16) -0.0117(17) -0.0072(16)
C11 0.020(2) 0.029(2) 0.035(3) 0.0145(19) -0.0129(18) -0.0089(17)
C12 0.025(2) 0.0176(19) 0.024(2) -0.0009(15) -0.0164(17) -0.0005(15)
C6 0.027(2) 0.019(2) 0.035(2) -0.0012(17) -0.0128(18) -0.0070(17)
C9 0.029(2) 0.030(2) 0.021(2) -0.0052(17) -0.0099(17) -0.0022(18)
C15 0.027(2) 0.022(2) 0.033(2) 0.0068(17) -0.0145(19) -0.0058(17)
C17 0.027(2) 0.024(2) 0.036(3) 0.0004(18) -0.0163(19) -0.0076(17)
C16 0.026(2) 0.017(2) 0.040(3) 0.0033(18) -0.0181(19) -0.0056(17)
C4 0.024(2) 0.040(3) 0.024(2) 0.0064(19) 0.0015(17) -0.0112(19)
C10 0.027(2) 0.036(2) 0.016(2) 0.0005(17) -0.0058(17) -0.0014(18)
C1 0.0221(19) 0.021(2) 0.027(2) 0.0034(16) -0.0105(17) -0.0082(16)
C18 0.026(2) 0.023(2) 0.033(2) 0.0002(18) -0.0100(18) -0.0076(17)
C5 0.031(2) 0.034(2) 0.018(2) -0.0056(18) -0.0067(18) 0.0057(19)
C1W 0.054(3) 0.033(3) 0.037(3) 0.000(2) -0.025(3) -0.006(2)

loop_
_atom_type_symbol
_atom_type_description
_atom_type_scat_dispersion_real
_atom_type_scat_dispersion_imag
_atom_type_scat_source
C C 0.0033 0.0016 'International Tables Vol C Tables 4.2.6.8 and 6.1.1.4'
H H 0.0000 0.0000 'International Tables Vol C Tables 4.2.6.8 and 6.1.1.4'
N N 0.0061 0.0033 'International Tables Vol C Tables 4.2.6.8 and 6.1.1.4'
O O 0.0106 0.0060 'International Tables Vol C Tables 4.2.6.8 and 6.1.1.4'
Cl Cl 0.1484 0.1585 'International Tables Vol C Tables 4.2.6.8 and 6.1.1.4'
Cu Cu 0.3201 1.2651 'International Tables Vol C Tables 4.2.6.8 and 6.1.1.4'

loop_
_geom_angle_atom_site_label_1
_geom_angle_atom_site_label_2
_geom_angle_atom_site_label_3
_geom_angle
N2 Cu1 N3 82.01(15)
N2 Cu1 N1 82.15(14)
N3 Cu1 N1 160.46(14)
N2 Cu1 N4 157.59(15)
N3 Cu1 N4 80.99(15)
N1 Cu1 N4 110.88(15)
N2 Cu1 Cl1 102.71(10)
N3 Cu1 Cl1 99.72(10)
N1 Cu1 Cl1 94.86(9)
N4 Cu1 Cl1 94.47(10)
C1W O1W H1A 86(6)
C6 N1 C2 118.7(4)
C6 N1 Cu1 130.8(3)
C2 N1 Cu1 110.5(3)
C1 N2 C7 126.1(4)
C1 N2 Cu1 118.9(3)
C7 N2 Cu1 115.0(3)
C13 N3 C12 128.1(4)
C13 N3 Cu1 117.5(3)
C12 N3 Cu1 114.4(3)
N2 C7 C8 128.2(4)
N2 C7 C12 113.5(4)
C8 C7 C12 118.3(4)
N3 C13 C14 115.3(4)
N3 C13 H7 126(3)
C14 C13 H7 119(3)
C18 N4 C14 118.3(4)
C18 N4 Cu1 131.3(3)
C14 N4 Cu1 110.4(3)
N1 C2 C3 122.4(4)
N1 C2 C1 118.3(4)
C3 C2 C1 119.3(4)
N4 C14 C15 122.6(4)
N4 C14 C13 115.8(4)
C15 C14 C13 121.6(4)
C4 C3 C2 118.6(4)
C4 C3 H11 120.7
C2 C3 H11 120.7
C9 C8 C7 119.6(4)
C9 C8 H12 120.2
C7 C8 H12 120.2
C10 C11 C12 119.5(4)
C10 C11 H13 120.2
C12 C11 H13 120.2
N3 C12 C11 125.8(4)
N3 C12 C7 113.8(4)
C11 C12 C7 120.4(4)
N1 C6 C5 123.1(4)
N1 C6 H15 118.5
C5 C6 H15 118.5
C8 C9 C10 122.1(4)
C8 C9 H16 118.9
C10 C9 H16 118.9
C16 C15 C14 117.9(4)
C16 C15 H17 121.1
C14 C15 H17 121.1
C16 C17 C18 119.7(4)
C16 C17 H18 120.2
C18 C17 H18 120.2
C17 C16 C15 118.7(4)
C17 C16 H19 120.7
C15 C16 H19 120.7
C3 C4 C5 119.5(4)
C3 C4 H20 120.3
C5 C4 H20 120.3
C11 C10 C9 120.0(4)
C11 C10 H21 120.0
C9 C10 H21 120.0
O1 C1 N2 128.7(4)
O1 C1 C2 121.1(4)
N2 C1 C2 110.2(3)
N4 C18 C17 122.8(4)
N4 C18 H23 118.6
C17 C18 H23 118.6
C4 C5 C6 117.6(4)
C4 C5 H24 121.2
C6 C5 H24 121.2
O1W C1W H1W 111(3)
O1W C1W H2W 111(3)
H1W C1W H2W 109.3(14)
O1W C1W H3W 106(3)
H1W C1W H3W 109.5(14)
H2W C1W H3W 109.7(14)

loop_
_geom_bond_atom_site_label_1
_geom_bond_atom_site_label_2
_geom_bond_distance
Cu1 N2 1.939(4)
Cu1 N3 1.942(4)
Cu1 N1 2.041(4)
Cu1 N4 2.060(4)
Cu1 Cl1 2.5275(11)
O1 C1 1.233(5)
O1W C1W 1.438(6)
O1W H1A 0.806(10)
N1 C6 1.320(6)
N1 C2 1.337(6)
N2 C1 1.331(5)
N2 C7 1.393(5)
N3 C13 1.281(5)
N3 C12 1.399(5)
C7 C8 1.399(6)
C7 C12 1.427(6)
C13 C14 1.464(6)
C13 H7 0.98(5)
N4 C18 1.312(6)
N4 C14 1.353(6)
C2 C3 1.381(6)
C2 C1 1.522(6)
C14 C15 1.405(6)
C3 C4 1.378(6)
C3 H11 0.9300
C8 C9 1.372(6)
C8 H12 0.9300
C11 C10 1.374(7)
C11 C12 1.400(6)
C11 H13 0.9300
C6 C5 1.391(7)
C6 H15 0.9300
C9 C10 1.382(7)
C9 H16 0.9300
C15 C16 1.385(6)
C15 H17 0.9300
C17 C16 1.381(7)
C17 C18 1.387(6)
C17 H18 0.9300
C16 H19 0.9300
C4 C5 1.388(7)
C4 H20 0.9300
C10 H21 0.9300
C18 H23 0.9300
C5 H24 0.9300
C1W H1W 1.090(10)
C1W H2W 1.087(10)
C1W H3W 1.088(10)

loop_
_geom_torsion_atom_site_label_1
_geom_torsion_atom_site_label_2
_geom_torsion_atom_site_label_3
_geom_torsion_atom_site_label_4
_geom_torsion
C1 N2 C7 C8 11.3(7)
Cu1 N2 C7 C8 -171.2(3)
C1 N2 C7 C12 -170.3(4)
Cu1 N2 C7 C12 7.3(4)
C12 N3 C13 C14 -175.7(4)
Cu1 N3 C13 C14 1.1(5)
C6 N1 C2 C3 -1.5(6)
Cu1 N1 C2 C3 179.4(3)
C6 N1 C2 C1 179.2(4)
Cu1 N1 C2 C1 0.1(4)
C18 N4 C14 C15 -0.6(6)
Cu1 N4 C14 C15 178.0(3)
C18 N4 C14 C13 179.4(4)
Cu1 N4 C14 C13 -2.0(4)
N3 C13 C14 N4 0.8(5)
N3 C13 C14 C15 -179.2(4)
N1 C2 C3 C4 0.8(6)
C1 C2 C3 C4 -180.0(4)
N2 C7 C8 C9 178.5(4)
C12 C7 C8 C9 0.2(6)
C13 N3 C12 C11 -11.4(6)
Cu1 N3 C12 C11 171.8(3)
C13 N3 C12 C7 167.9(4)
Cu1 N3 C12 C7 -9.0(4)
C10 C11 C12 N3 -179.5(4)
C10 C11 C12 C7 1.2(6)
N2 C7 C12 N3 1.1(5)
C8 C7 C12 N3 179.7(3)
N2 C7 C12 C11 -179.6(3)
C8 C7 C12 C11 -0.9(5)
C2 N1 C6 C5 0.6(6)
Cu1 N1 C6 C5 179.5(3)
C7 C8 C9 C10 0.4(6)
N4 C14 C15 C16 0.8(6)
C13 C14 C15 C16 -179.2(4)
C18 C17 C16 C15 -0.7(6)
C14 C15 C16 C17 -0.2(6)
C2 C3 C4 C5 0.8(7)
C12 C11 C10 C9 -0.7(6)
C8 C9 C10 C11 -0.1(6)
C7 N2 C1 O1 -1.5(7)
Cu1 N2 C1 O1 -178.9(3)
C7 N2 C1 C2 178.0(3)
Cu1 N2 C1 C2 0.5(4)
N1 C2 C1 O1 179.1(4)
C3 C2 C1 O1 -0.2(6)
N1 C2 C1 N2 -0.4(5)
C3 C2 C1 N2 -179.7(4)
C14 N4 C18 C17 -0.4(6)
Cu1 N4 C18 C17 -178.5(3)
C16 C17 C18 N4 1.0(7)
C3 C4 C5 C6 -1.7(7)
N1 C6 C5 C4 1.0(7)
